data_1530038
loop_
_publ_author_name
'Guseinov, G.D.'
'Guseinov, G.G.'
'Ismailov, M.Z.'
'Godzhaev, E.M.'

_publ_section_title
;
 About the structure and physical properties of new semiconductor
 compounds Cd Tl S2 (Se2, Te2)
;
_journal_name_full 'Izvestiya Akademii Nauk SSSR, Neorganicheskie Materialy'
_journal_page_first 33
_journal_page_last 39
_journal_volume 5
_journal_year 1969
_chemical_formula_sum 'Cd S2 Tl'
_chemical_name_systematic 'Cd Tl S2'
_space_group_IT_number 164
_symmetry_space_group_name_Hall '-P 3 2"'
_symmetry_space_group_name_H-M 'P -3 m 1'
_cell_angle_alpha 90
_cell_angle_beta 90
_cell_angle_gamma 120
_cell_formula_units_Z 1
_cell_length_a 3.645
_cell_length_b 3.645
_cell_length_c 6.81
_cell_volume 78.356
_citation_journal_id_ASTM IVNMAW
_cod_data_source_file Guseinov_IVNMAW_1969_1940.cif
_cod_data_source_block Cd1S2Tl1
_cod_original_cell_volume 78.35609
_cod_original_formula_sum 'Cd1 S2 Tl1'
_cod_database_code 1530038

loop_
_symmetry_equiv_pos_as_xyz
x,y,z
-y,x-y,z
-x+y,-x,z
y,x,-z
-x,-x+y,-z
x-y,-y,-z
-x,-y,-z
y,-x+y,-z
x-y,x,-z
-y,-x,z
x,x-y,z
-x+y,y,z

loop_
_atom_site_label
_atom_site_type_symbol
_atom_site_fract_x
_atom_site_fract_y
_atom_site_fract_z
_atom_site_occupancy
_atom_site_U_iso_or_equiv
Cd1 Cd 0 0 0 1 0.0
Tl1 Tl 0 0 0.5 1 0.0
S1 S 0.3333 0.6667 0.245 1 0.0
